data_7021539
loop_
_publ_author_name
'Tan, Nianyuan'
'Chen, Yi'
'Yin, Shuang-Feng'
'Qiu, Renhua'
'Zhou, Yongbo'
'Au, C. T.'

_publ_section_title
;
 Synthesis and structures of hypervalent organoantimony and organobismuth
 chlorides containing asymmetric C,E,C-chelating (E = O, S) ligands.
;
_journal_issue 26
_journal_name_full 'Dalton transactions (Cambridge, England : 2003)'
_journal_page_first 9476
_journal_page_last 9481
_journal_paper_doi 10.1039/c3dt50922b
_journal_volume 42
_journal_year 2013
_chemical_formula_sum 'C18 H14 Cl O Sb'
_chemical_formula_weight 403.49
_chemical_name_common
;14-chloro-7,14-dihydro-5H-benzo(c)naphtho(1,2-
f)(1,5)oxastibocine
;
_chemical_name_systematic
;
?
;
_space_group_IT_number 14
_symmetry_cell_setting monoclinic
_symmetry_space_group_name_Hall '-P 2ybc'
_symmetry_space_group_name_H-M 'P 1 21/c 1'
_atom_sites_solution_hydrogens geom
_atom_sites_solution_primary direct
_atom_sites_solution_secondary difmap
_audit_creation_method SHELXL-97
_audit_update_record
;
2013-02-25 # Formatted by publCIF
;
_cell_angle_alpha 90.00
_cell_angle_beta 93.251(2)
_cell_angle_gamma 90.00
_cell_formula_units_Z 4
_cell_length_a 11.7504(10)
_cell_length_b 14.4272(12)
_cell_length_c 8.9688(8)
_cell_measurement_temperature 293(2)
_cell_measurement_theta_max 56.175
_cell_measurement_theta_min 5.354
_cell_volume 1518.0(2)
_computing_cell_refinement 'Bruker SMART'
_computing_data_collection 'Bruker SMART'
_computing_data_reduction 'Bruker SHELXTL'
_computing_molecular_graphics 'Bruker SHELXTL'
_computing_publication_material 'Bruker SHELXTL'
_computing_structure_refinement 'SHELXL-97 (Sheldrick, 1997)'
_computing_structure_solution 'SHELXS-97 (Sheldrick, 1990)'
_diffrn_ambient_temperature 293(2)
_diffrn_measured_fraction_theta_full 0.996
_diffrn_measured_fraction_theta_max 0.996
_diffrn_measurement_device_type 'CCD area detector'
_diffrn_measurement_method 'phi and omega scans'
_diffrn_radiation_monochromator graphite
_diffrn_radiation_source 'fine-focus sealed tube'
_diffrn_radiation_type MoK\a
_diffrn_radiation_wavelength 0.71073
_diffrn_reflns_av_R_equivalents 0.1210
_diffrn_reflns_av_sigmaI/netI 0.0836
_diffrn_reflns_limit_h_max 14
_diffrn_reflns_limit_h_min -10
_diffrn_reflns_limit_k_max 16
_diffrn_reflns_limit_k_min -18
_diffrn_reflns_limit_l_max 11
_diffrn_reflns_limit_l_min -11
_diffrn_reflns_number 8803
_diffrn_reflns_theta_full 27.00
_diffrn_reflns_theta_max 27.00
_diffrn_reflns_theta_min 2.24
_exptl_absorpt_coefficient_mu 1.988
_exptl_absorpt_correction_T_max 0.8109
_exptl_absorpt_correction_T_min 0.6259
_exptl_absorpt_correction_type empirical
_exptl_absorpt_process_details sadabs
_exptl_crystal_colour colorless
_exptl_crystal_density_diffrn 1.766
_exptl_crystal_density_method 'not measured'
_exptl_crystal_description prismatic
_exptl_crystal_F_000 792
_exptl_crystal_size_max 0.26
_exptl_crystal_size_mid 0.17
_exptl_crystal_size_min 0.11
_refine_diff_density_max 1.314
_refine_diff_density_min -1.085
_refine_diff_density_rms 0.146
_refine_ls_extinction_coef 0.0179(11)
_refine_ls_extinction_expression Fc^*^=kFc[1+0.001xFc^2^\l^3^/sin(2\q)]^-1/4^
_refine_ls_extinction_method SHELXL
_refine_ls_goodness_of_fit_ref 1.053
_refine_ls_hydrogen_treatment constr
_refine_ls_matrix_type full
_refine_ls_number_parameters 191
_refine_ls_number_reflns 3307
_refine_ls_number_restraints 0
_refine_ls_restrained_S_all 1.053
_refine_ls_R_factor_all 0.0455
_refine_ls_R_factor_gt 0.0411
_refine_ls_shift/su_max 0.001
_refine_ls_shift/su_mean 0.000
_refine_ls_structure_factor_coef Fsqd
_refine_ls_weighting_details 'calc w=1/[\s^2^(Fo^2^)+(0.0479P)^2^+0.0000P] where P=(Fo^2^+2Fc^2^)/3'
_refine_ls_weighting_scheme calc
_refine_ls_wR_factor_gt 0.1079
_refine_ls_wR_factor_ref 0.1108
_reflns_number_gt 2903
_reflns_number_total 3307
_reflns_threshold_expression >2sigma(I)
_cod_data_source_file c3dt50922b.txt
_cod_data_source_block cd201215
_cod_depositor_comments
;
The following automatic conversions were performed:

'_symmetry_cell_setting' value 'Monoclinic' changed to 'monoclinic'
according to /home/saulius/struct/CIF-dictionaries/cif_core.dic
dictionary named 'cif_core.dic' version 2.4.2 from 2011-04-26.

Automatic conversion script
Id: cif_fix_values 1891 2012-01-12 08:04:46Z andrius 
;
_cod_original_sg_symbol_H-M P2(1)/c
_cod_database_code 7021539

loop_
_symmetry_equiv_pos_as_xyz
'x, y, z'
'-x, y+1/2, -z+1/2'
'-x, -y, -z'
'x, -y-1/2, z-1/2'

loop_
_atom_site_label
_atom_site_type_symbol
_atom_site_fract_x
_atom_site_fract_y
_atom_site_fract_z
_atom_site_U_iso_or_equiv
_atom_site_adp_type
_atom_site_occupancy
_atom_site_symmetry_multiplicity
_atom_site_calc_flag
_atom_site_refinement_flags
Sb Sb 0.305210(19) 0.567000(15) 0.91563(3) 0.03528(14) Uani 1 1 d .
Cl1 Cl 0.28650(9) 0.46997(8) 0.68740(12) 0.0526(3) Uani 1 1 d .
O1 O 0.3679(2) 0.69614(17) 1.0728(3) 0.0390(6) Uani 1 1 d .
C1 C 0.4784(3) 0.6007(2) 0.8606(4) 0.0336(7) Uani 1 1 d .
C2 C 0.5320(4) 0.5745(2) 0.7333(5) 0.0393(9) Uani 1 1 d .
H2 H 0.4923 0.5404 0.6594 0.047 Uiso 1 1 calc R
C3 C 0.6441(3) 0.5989(3) 0.7158(4) 0.0444(9) Uani 1 1 d .
H3 H 0.6790 0.5809 0.6298 0.053 Uiso 1 1 calc R
C4 C 0.7046(3) 0.6489(3) 0.8223(5) 0.0482(10) Uani 1 1 d .
H4 H 0.7797 0.6658 0.8083 0.058 Uiso 1 1 calc R
C5 C 0.6536(3) 0.6742(3) 0.9511(5) 0.0438(9) Uani 1 1 d .
H5 H 0.6946 0.7080 1.0242 0.053 Uiso 1 1 calc R
C6 C 0.5424(3) 0.6497(2) 0.9722(4) 0.0361(8) Uani 1 1 d .
C7 C 0.4855(3) 0.6764(3) 1.1105(4) 0.0406(9) Uani 1 1 d .
H7A H 0.4917 0.6263 1.1825 0.049 Uiso 1 1 calc R
H7B H 0.5224 0.7307 1.1550 0.049 Uiso 1 1 calc R
C8 C 0.3515(3) 0.7814(3) 0.9914(4) 0.0396(8) Uani 1 1 d .
H8A H 0.4190 0.7954 0.9382 0.047 Uiso 1 1 calc R
H8B H 0.3391 0.8318 1.0602 0.047 Uiso 1 1 calc R
C9 C 0.2500(3) 0.7720(3) 0.8822(4) 0.0365(8) Uani 1 1 d .
C10 C 0.1985(3) 0.8552(3) 0.8337(5) 0.0463(9) Uani 1 1 d .
H10 H 0.2260 0.9114 0.8712 0.056 Uiso 1 1 calc R
C11 C 0.1078(3) 0.8536(3) 0.7314(5) 0.0486(10) Uani 1 1 d .
H11 H 0.0767 0.9090 0.6953 0.058 Uiso 1 1 calc R
C12 C 0.0612(3) 0.7690(3) 0.6802(4) 0.0404(8) Uani 1 1 d .
C13 C -0.0353(3) 0.7657(3) 0.5800(5) 0.0499(10) Uani 1 1 d .
H13 H -0.0664 0.8209 0.5426 0.060 Uiso 1 1 calc R
C14 C -0.0843(3) 0.6836(3) 0.5362(5) 0.0515(11) Uani 1 1 d .
H14 H -0.1465 0.6828 0.4674 0.062 Uiso 1 1 calc R
C15 C -0.0404(3) 0.6012(3) 0.5955(5) 0.0490(10) Uani 1 1 d .
H15 H -0.0763 0.5455 0.5704 0.059 Uiso 1 1 calc R
C16 C 0.0547(3) 0.6012(3) 0.6901(5) 0.0423(9) Uani 1 1 d .
H16 H 0.0829 0.5450 0.7271 0.051 Uiso 1 1 calc R
C17 C 0.1111(3) 0.6836(3) 0.7330(4) 0.0365(8) Uani 1 1 d .
C18 C 0.2123(3) 0.6872(2) 0.8304(4) 0.0342(8) Uani 1 1 d .

loop_
_atom_site_aniso_label
_atom_site_aniso_U_11
_atom_site_aniso_U_22
_atom_site_aniso_U_33
_atom_site_aniso_U_23
_atom_site_aniso_U_13
_atom_site_aniso_U_12
Sb 0.0435(2) 0.02541(18) 0.0371(2) 0.00041(9) 0.00387(12) -0.00378(8)
Cl1 0.0564(6) 0.0432(6) 0.0570(6) -0.0197(5) -0.0085(5) 0.0023(4)
O1 0.0451(14) 0.0352(14) 0.0373(13) -0.0035(11) 0.0080(11) -0.0028(11)
C1 0.0424(18) 0.0245(16) 0.0337(17) 0.0019(15) 0.0022(14) 0.0056(14)
C2 0.052(2) 0.0304(19) 0.036(2) 0.0000(15) 0.0015(17) 0.0086(15)
C3 0.055(2) 0.038(2) 0.042(2) 0.0047(19) 0.0153(17) 0.0073(18)
C4 0.042(2) 0.045(2) 0.059(3) 0.004(2) 0.0114(18) 0.0015(17)
C5 0.045(2) 0.037(2) 0.049(2) -0.0036(18) 0.0009(17) -0.0027(16)
C6 0.047(2) 0.0246(17) 0.0363(18) 0.0009(15) 0.0007(15) 0.0003(14)
C7 0.045(2) 0.041(2) 0.0358(19) -0.0072(17) 0.0015(16) -0.0054(16)
C8 0.046(2) 0.0302(19) 0.044(2) -0.0068(17) 0.0088(16) -0.0019(15)
C9 0.0401(18) 0.0300(19) 0.0402(19) -0.0049(16) 0.0095(15) -0.0031(15)
C10 0.050(2) 0.0259(19) 0.064(3) -0.0086(19) 0.0123(19) 0.0027(16)
C11 0.051(2) 0.033(2) 0.062(3) 0.000(2) 0.0068(19) 0.0052(17)
C12 0.0418(19) 0.034(2) 0.046(2) -0.0029(17) 0.0099(16) 0.0058(15)
C13 0.048(2) 0.041(2) 0.061(3) 0.002(2) 0.0047(19) 0.0133(18)
C14 0.038(2) 0.058(3) 0.058(3) -0.009(2) 0.0002(18) 0.0056(18)
C15 0.039(2) 0.045(2) 0.063(3) -0.012(2) 0.0043(18) 0.0010(18)
C16 0.0376(19) 0.0326(19) 0.057(2) -0.0035(19) 0.0066(16) -0.0003(16)
C17 0.0369(18) 0.0315(19) 0.042(2) -0.0015(16) 0.0110(15) 0.0012(14)
C18 0.0397(18) 0.0259(17) 0.0379(19) -0.0005(15) 0.0116(15) 0.0001(13)

loop_
_atom_type_symbol
_atom_type_description
_atom_type_scat_dispersion_real
_atom_type_scat_dispersion_imag
_atom_type_scat_source
C C 0.0033 0.0016 'International Tables Vol C Tables 4.2.6.8 and 6.1.1.4'
H H 0.0000 0.0000 'International Tables Vol C Tables 4.2.6.8 and 6.1.1.4'
O O 0.0106 0.0060 'International Tables Vol C Tables 4.2.6.8 and 6.1.1.4'
Cl Cl 0.1484 0.1585 'International Tables Vol C Tables 4.2.6.8 and 6.1.1.4'
Sb Sb -0.5866 1.5461 'International Tables Vol C Tables 4.2.6.8 and 6.1.1.4'

loop_
_geom_angle_atom_site_label_1
_geom_angle_atom_site_label_2
_geom_angle_atom_site_label_3
_geom_angle
C18 Sb C1 101.55(13)
C18 Sb O1 73.77(11)
C1 Sb O1 72.74(11)
C18 Sb Cl1 98.12(10)
C1 Sb Cl1 88.81(10)
O1 Sb Cl1 157.43(7)
C7 O1 C8 112.9(3)
C7 O1 Sb 104.0(2)
C8 O1 Sb 109.53(19)
C2 C1 C6 118.2(3)
C2 C1 Sb 126.9(3)
C6 C1 Sb 114.9(2)
C3 C2 C1 120.3(4)
C3 C2 H2 119.8
C1 C2 H2 119.8
C4 C3 C2 121.2(4)
C4 C3 H3 119.4
C2 C3 H3 119.4
C3 C4 C5 119.4(4)
C3 C4 H4 120.3
C5 C4 H4 120.3
C6 C5 C4 120.5(4)
C6 C5 H5 119.7
C4 C5 H5 119.7
C5 C6 C1 120.3(3)
C5 C6 C7 121.4(3)
C1 C6 C7 118.3(3)
O1 C7 C6 109.1(3)
O1 C7 H7A 109.9
C6 C7 H7A 109.9
O1 C7 H7B 109.9
C6 C7 H7B 109.9
H7A C7 H7B 108.3
O1 C8 C9 109.4(3)
O1 C8 H8A 109.8
C9 C8 H8A 109.8
O1 C8 H8B 109.8
C9 C8 H8B 109.8
H8A C8 H8B 108.2
C18 C9 C10 122.1(3)
C18 C9 C8 121.9(3)
C10 C9 C8 116.0(3)
C11 C10 C9 120.1(4)
C11 C10 H10 120.0
C9 C10 H10 120.0
C10 C11 C12 120.6(4)
C10 C11 H11 119.7
C12 C11 H11 119.7
C11 C12 C13 121.5(4)
C11 C12 C17 119.6(3)
C13 C12 C17 118.8(3)
C14 C13 C12 121.6(4)
C14 C13 H13 119.2
C12 C13 H13 119.2
C13 C14 C15 119.4(4)
C13 C14 H14 120.3
C15 C14 H14 120.3
C16 C15 C14 120.7(4)
C16 C15 H15 119.6
C14 C15 H15 119.6
C15 C16 C17 121.9(4)
C15 C16 H16 119.1
C17 C16 H16 119.1
C16 C17 C12 117.3(3)
C16 C17 C18 124.0(3)
C12 C17 C18 118.6(3)
C9 C18 C17 118.5(3)
C9 C18 Sb 116.6(2)
C17 C18 Sb 124.7(2)

loop_
_geom_bond_atom_site_label_1
_geom_bond_atom_site_label_2
_geom_bond_distance
Sb C18 2.165(3)
Sb C1 2.176(4)
Sb O1 2.425(2)
Sb Cl1 2.4793(10)
O1 C7 1.433(4)
O1 C8 1.437(4)
C1 C2 1.388(5)
C1 C6 1.407(5)
C2 C3 1.380(6)
C2 H2 0.9300
C3 C4 1.364(6)
C3 H3 0.9300
C4 C5 1.381(6)
C4 H4 0.9300
C5 C6 1.376(5)
C5 H5 0.9300
C6 C7 1.493(5)
C7 H7A 0.9700
C7 H7B 0.9700
C8 C9 1.505(5)
C8 H8A 0.9700
C8 H8B 0.9700
C9 C18 1.374(5)
C9 C10 1.402(5)
C10 C11 1.366(5)
C10 H10 0.9300
C11 C12 1.405(5)
C11 H11 0.9300
C12 C13 1.407(6)
C12 C17 1.433(5)
C13 C14 1.364(6)
C13 H13 0.9300
C14 C15 1.389(6)
C14 H14 0.9300
C15 C16 1.364(5)
C15 H15 0.9300
C16 C17 1.404(5)
C16 H16 0.9300
C17 C18 1.436(5)

loop_
_geom_torsion_atom_site_label_1
_geom_torsion_atom_site_label_2
_geom_torsion_atom_site_label_3
_geom_torsion_atom_site_label_4
_geom_torsion
C18 Sb O1 C7 -145.7(2)
C1 Sb O1 C7 -37.7(2)
Cl1 Sb O1 C7 -74.2(3)
C18 Sb O1 C8 -24.8(2)
C1 Sb O1 C8 83.2(2)
Cl1 Sb O1 C8 46.7(3)
C18 Sb C1 C2 -93.7(3)
O1 Sb C1 C2 -162.5(3)
Cl1 Sb C1 C2 4.3(3)
C18 Sb C1 C6 90.2(3)
O1 Sb C1 C6 21.5(2)
Cl1 Sb C1 C6 -171.7(2)
C6 C1 C2 C3 -2.1(5)
Sb C1 C2 C3 -178.0(3)
C1 C2 C3 C4 0.1(6)
C2 C3 C4 C5 1.1(6)
C3 C4 C5 C6 -0.3(6)
C4 C5 C6 C1 -1.8(6)
C4 C5 C6 C7 -179.9(4)
C2 C1 C6 C5 2.9(5)
Sb C1 C6 C5 179.4(3)
C2 C1 C6 C7 -178.9(3)
Sb C1 C6 C7 -2.5(4)
C8 O1 C7 C6 -71.6(4)
Sb O1 C7 C6 47.0(3)
C5 C6 C7 O1 144.5(3)
C1 C6 C7 O1 -33.6(4)
C7 O1 C8 C9 146.5(3)
Sb O1 C8 C9 31.1(3)
O1 C8 C9 C18 -23.5(5)
O1 C8 C9 C10 158.1(3)
C18 C9 C10 C11 -0.2(6)
C8 C9 C10 C11 178.2(4)
C9 C10 C11 C12 3.7(6)
C10 C11 C12 C13 177.1(4)
C10 C11 C12 C17 -1.6(6)
C11 C12 C13 C14 -176.5(4)
C17 C12 C13 C14 2.3(6)
C12 C13 C14 C15 2.1(7)
C13 C14 C15 C16 -3.7(7)
C14 C15 C16 C17 0.9(7)
C15 C16 C17 C12 3.4(6)
C15 C16 C17 C18 -179.0(4)
C11 C12 C17 C16 173.9(4)
C13 C12 C17 C16 -4.9(6)
C11 C12 C17 C18 -3.8(5)
C13 C12 C17 C18 177.4(4)
C10 C9 C18 C17 -5.3(6)
C8 C9 C18 C17 176.5(3)
C10 C9 C18 Sb 178.9(3)
C8 C9 C18 Sb 0.6(5)
C16 C17 C18 C9 -170.4(4)
C12 C17 C18 C9 7.1(5)
C16 C17 C18 Sb 5.1(5)
C12 C17 C18 Sb -177.4(3)
C1 Sb C18 C9 -55.2(3)
O1 Sb C18 C9 12.8(3)
Cl1 Sb C18 C9 -145.7(3)
C1 Sb C18 C17 129.2(3)
O1 Sb C18 C17 -162.8(3)
Cl1 Sb C18 C17 38.8(3)
